data_1528808
loop_
_publ_author_name
'Rasch, J.C.E.'
'Grimmer, H.'
'Schefer, J.'
'Sheptyakov, D.V.'
'Keller, L.'
'Boehm, M.'
'Petrakovskii, G.A.'
'Gozzo, F.'
'Volkov, N.V.'
'Sablina, K.A.'
'Conder, K.'
'Loeffler, J.E.'

_publ_section_title
;
 Structural properties of Pb3 Mn7 O15 determined from high-resolution
 synchrotron powder diffraction
;
_journal_name_full 'Journal of Solid State Chemistry'
_journal_page_first 1188
_journal_page_last 1192
_journal_volume 182
_journal_year 2009
_chemical_formula_sum 'Mn7 O15 Pb3'
_chemical_name_systematic 'Pb3 Mn7 O15'
_space_group_IT_number 62
_symmetry_space_group_name_Hall '-P 2ac 2n'
_symmetry_space_group_name_H-M 'P n m a'
_cell_angle_alpha 90
_cell_angle_beta 90
_cell_angle_gamma 90
_cell_formula_units_Z 8
_cell_length_a 13.5951
_cell_length_b 17.29544
_cell_length_c 10.03813
_cell_volume 2360.298
_citation_journal_id_ASTM JSSCBI
_cod_data_source_file Rasch_JSSCBI_2009_1719.cif
_cod_data_source_block Mn7O15Pb3
_cod_database_code 1528808

loop_
_symmetry_equiv_pos_as_xyz
x,y,z
-x+1/2,-y,z+1/2
x+1/2,-y+1/2,-z+1/2
-x,y+1/2,-z
-x,-y,-z
x-1/2,y,-z-1/2
-x-1/2,y-1/2,z-1/2
x,-y-1/2,z

loop_
_atom_site_label
_atom_site_type_symbol
_atom_site_fract_x
_atom_site_fract_y
_atom_site_fract_z
_atom_site_occupancy
_atom_site_U_iso_or_equiv
O15 O-2 0.236 0.926 0.394 1 0.0
O10 O-2 0.91 0.588 0.424 1 0.0
Mn3 Mn+3 0.5104 0.1652 0.509 1 0.0
O8 O-2 0.435 0.25 0.596 1 0.0
Mn8 Mn+3 0.5073 0.25 0.258 1 0.0
Mn6 Mn+4 0 0 0 1 0.0
O3 O-2 0.262 0.506 0.155 1 0.0
O7 O-2 0.58 0.25 0.417 1 0.0
Mn7 Mn+4 0 0 0.5 1 0.0
O9 O-2 0.09 0.25 0.566 1 0.0
O5 O-2 0.597 0.172 0.67 1 0.0
O11 O-2 0.581 0.922 0.421 1 0.0
Pb1 Pb+2 0.2492 0.4439 0.4395 1 0.0
O6 O-2 0.939 0.25 0.42 1 0.0
Pb3 Pb+2 0.7711 0.25 0.9897 1 0.0
Mn2 Mn+3 0.0091 0.334 0.499 1 0.0
O12 O-2 0.078 0.332 0.334 1 0.0
O16 O-2 0.928 0.412 0.415 1 0.0
Mn9 Mn+3 0.5115 0.25 0.758 1 0.0
Pb4 Pb+2 0.7596 0.25 0.6452 1 0.0
O1 O-2 0.085 0.497 0.339 1 0.0
O17 O-2 0.58 0.086 0.427 1 0.0
Mn5 Mn+3 0.3566 0.0832 0.748 1 0.0
O13 O-2 0.427 0.164 0.334 1 0.0
O14 O-2 0.231 0.666 0.181 1 0.0
O4 O-2 0.932 0.326 0.656 1 0.0
Mn4 Mn+3 0.1513 0.4174 0.742 1 0.0
Pb2 Pb+2 0.2574 0.1186 0.1107 1 0.0
Mn1 Mn+3 0.0047 0.0814 0.245 1 0.0
O2 O-2 0.42 0.008 0.342 1 0.0
